data_2220269
loop_
_publ_author_name
'Li, Zhi-An'
'Chen, Dao-Yong'
'Liu, Li-Jian'

_publ_section_title
;
 Redetermination of 1-naphthaleneacetic acid
;
_journal_coeditor_code LH2723
_journal_issue 12
_journal_name_full 'Acta Crystallographica Section E'
_journal_page_first o2310
_journal_paper_doi 10.1107/S1600536808036246
_journal_volume 64
_journal_year 2008
_chemical_formula_iupac 'C12 H10 O2'
_chemical_formula_moiety 'C12 H10 O2'
_chemical_formula_sum 'C12 H10 O2'
_chemical_formula_weight 186.20
_chemical_name_systematic
;
1-naphthaleneacetic acid
;
_space_group_IT_number 14
_symmetry_cell_setting monoclinic
_symmetry_space_group_name_Hall '-P 2ybc'
_symmetry_space_group_name_H-M 'P 1 21/c 1'
_atom_sites_solution_hydrogens geom
_atom_sites_solution_primary direct
_atom_sites_solution_secondary difmap
_audit_creation_method SHELXL-97
_cell_angle_alpha 90.00
_cell_angle_beta 91.987(3)
_cell_angle_gamma 90.00
_cell_formula_units_Z 4
_cell_length_a 12.7079(19)
_cell_length_b 5.1464(8)
_cell_length_c 15.014(2)
_cell_measurement_reflns_used 2268
_cell_measurement_temperature 200(2)
_cell_measurement_theta_max 24.87
_cell_measurement_theta_min 2.71
_cell_volume 981.3(2)
_computing_cell_refinement 'SAINT-Plus (Bruker, 2001)'
_computing_data_collection 'SMART (Bruker, 2001)'
_computing_data_reduction 'SAINT-Plus (Bruker, 2001)'
_computing_molecular_graphics 'PLATON (Spek, 2003)'
_computing_publication_material 'PLATON (Spek, 2003)'
_computing_structure_refinement 'SHELXL97 (Sheldrick, 2008)'
_computing_structure_solution 'SHELXS97 (Sheldrick, 2008)'
_diffrn_ambient_temperature 200(2)
_diffrn_measured_fraction_theta_full 0.997
_diffrn_measured_fraction_theta_max 0.997
_diffrn_measurement_device_type 'Bruker SMART APEX CCD area-detector'
_diffrn_measurement_method '0.3\% wide \w exposures'
_diffrn_radiation_monochromator graphite
_diffrn_radiation_source 'fine focus sealed Siemens Mo tube'
_diffrn_radiation_type 'Mo k\a'
_diffrn_radiation_wavelength 0.71073
_diffrn_reflns_av_R_equivalents 0.0234
_diffrn_reflns_av_sigmaI/netI 0.0228
_diffrn_reflns_limit_h_max 15
_diffrn_reflns_limit_h_min -15
_diffrn_reflns_limit_k_max 6
_diffrn_reflns_limit_k_min -6
_diffrn_reflns_limit_l_max 18
_diffrn_reflns_limit_l_min -18
_diffrn_reflns_number 9953
_diffrn_reflns_theta_full 26.49
_diffrn_reflns_theta_max 26.49
_diffrn_reflns_theta_min 1.60
_exptl_absorpt_coefficient_mu 0.085
_exptl_absorpt_correction_T_max 0.9932
_exptl_absorpt_correction_T_min 0.9731
_exptl_absorpt_correction_type multi-scan
_exptl_absorpt_process_details '(SADABS; Sheldrick, 1997)'
_exptl_crystal_colour colorless
_exptl_crystal_density_diffrn 1.260
_exptl_crystal_density_method 'not measured'
_exptl_crystal_description needle
_exptl_crystal_F_000 392
_exptl_crystal_size_max 0.20
_exptl_crystal_size_mid 0.04
_exptl_crystal_size_min 0.02
_refine_diff_density_max 0.193
_refine_diff_density_min -0.143
_refine_ls_extinction_method none
_refine_ls_goodness_of_fit_ref 1.043
_refine_ls_hydrogen_treatment mixed
_refine_ls_matrix_type full
_refine_ls_number_parameters 130
_refine_ls_number_reflns 2025
_refine_ls_number_restraints 0
_refine_ls_restrained_S_all 1.043
_refine_ls_R_factor_all 0.0711
_refine_ls_R_factor_gt 0.0488
_refine_ls_shift/su_max 0.000
_refine_ls_shift/su_mean 0.000
_refine_ls_structure_factor_coef Fsqd
_refine_ls_weighting_details 'calc w=1/[\s^2^(Fo^2^)+(0.0798P)^2^+0.0818P] where P=(Fo^2^+2Fc^2^)/3'
_refine_ls_weighting_scheme calc
_refine_ls_wR_factor_gt 0.1372
_refine_ls_wR_factor_ref 0.1482
_reflns_number_gt 1416
_reflns_number_total 2025
_reflns_threshold_expression I>2\s(I)
_cod_data_source_file lh2723.cif
_cod_data_source_block I
_cod_depositor_comments
;
The following automatic conversions were performed:
'_symmetry_cell_setting' value 'Monoclinic' changed to 'monoclinic'
according to '/home/saulius/struct/CIF-dictionaries/cif_core.dic'
dictionary named 'cif_core.dic' version 2.4.1 from 2010-06-29.

Automatic conversion script
Id: cif_fix_enum 1527 2010-12-29 10:47:43Z saulius 

The following automatic conversions were performed:

'_symmetry_cell_setting' value 'Monoclinic' changed to 'monoclinic'
according to /home/saulius/struct/CIF-dictionaries/cif_core.dic
dictionary named 'cif_core.dic' version 2.4.1 from 2010-06-29.

Automatic conversion script
Id: cif_fix_values 1715 2011-07-08 13:25:40Z adriana 
;
_cod_original_sg_symbol_H-M 'P 21/c'
_cod_database_code 2220269
_cod_database_fobs_code 2220269

loop_
_symmetry_equiv_pos_as_xyz
'x, y, z'
'-x, y+1/2, -z+1/2'
'-x, -y, -z'
'x, -y-1/2, z-1/2'

loop_
_atom_site_type_symbol
_atom_site_label
_atom_site_fract_x
_atom_site_fract_y
_atom_site_fract_z
_atom_site_U_iso_or_equiv
_atom_site_adp_type
_atom_site_calc_flag
_atom_site_refinement_flags
_atom_site_occupancy
C C1 0.27991(11) 0.1115(3) 0.80540(10) 0.0549(4) Uani d . 1
C C2 0.19500(12) -0.0420(3) 0.77187(10) 0.0579(4) Uani d . 1
C C3 0.15963(15) -0.0059(4) 0.68586(12) 0.0769(5) Uani d . 1
H H3 0.1042 -0.1073 0.6636 0.092 Uiso calc R 1
C C4 0.20412(19) 0.1783(5) 0.63049(13) 0.0905(6) Uani d . 1
H H4 0.1787 0.1970 0.5720 0.109 Uiso calc R 1
C C5 0.28320(17) 0.3281(4) 0.66118(13) 0.0815(6) Uani d . 1
H H5 0.3118 0.4516 0.6238 0.098 Uiso calc R 1
C C6 0.32383(12) 0.3020(3) 0.74899(12) 0.0649(5) Uani d . 1
C C7 0.40692(17) 0.4581(4) 0.78251(17) 0.0924(7) Uani d . 1
H H7 0.4355 0.5838 0.7460 0.111 Uiso calc R 1
C C8 0.44567(19) 0.4292(6) 0.8661(2) 0.1132(9) Uani d . 1
H H8 0.5007 0.5345 0.8870 0.136 Uiso calc R 1
C C9 0.40414(19) 0.2431(6) 0.92165(16) 0.1053(8) Uani d . 1
H H9 0.4319 0.2244 0.9794 0.126 Uiso calc R 1
C C10 0.32338(15) 0.0874(4) 0.89291(12) 0.0775(5) Uani d . 1
H H10 0.2965 -0.0361 0.9312 0.093 Uiso calc R 1
C C11 0.14486(15) -0.2410(3) 0.82983(12) 0.0728(5) Uani d . 1
H H11A 0.0989 -0.3494 0.7927 0.087 Uiso calc R 1
H H11B 0.1997 -0.3517 0.8556 0.087 Uiso calc R 1
C C12 0.08232(12) -0.1303(3) 0.90375(11) 0.0604(4) Uani d . 1
O O1 0.07037(12) -0.2832(3) 0.96952(10) 0.0917(5) Uani d . 1
H H1 0.023(2) -0.225(5) 1.011(2) 0.138 Uiso d . 1
O O2 0.04415(11) 0.0874(2) 0.90046(8) 0.0860(5) Uani d . 1

loop_
_atom_site_aniso_label
_atom_site_aniso_U_11
_atom_site_aniso_U_22
_atom_site_aniso_U_33
_atom_site_aniso_U_12
_atom_site_aniso_U_13
_atom_site_aniso_U_23
C1 0.0591(8) 0.0544(9) 0.0523(9) 0.0066(7) 0.0167(7) -0.0096(7)
C2 0.0627(9) 0.0566(9) 0.0557(9) 0.0027(7) 0.0183(7) -0.0095(7)
C3 0.0734(11) 0.0958(14) 0.0620(12) -0.0017(9) 0.0076(9) -0.0150(9)
C4 0.0950(14) 0.1195(17) 0.0576(11) 0.0153(14) 0.0112(10) 0.0128(11)
C5 0.0952(14) 0.0817(13) 0.0698(13) 0.0084(11) 0.0328(11) 0.0162(10)
C6 0.0638(9) 0.0585(9) 0.0742(11) 0.0034(7) 0.0289(8) -0.0099(8)
C7 0.0866(13) 0.0785(13) 0.1152(19) -0.0171(11) 0.0461(13) -0.0290(12)
C8 0.0819(14) 0.133(2) 0.126(2) -0.0281(14) 0.0250(14) -0.0627(18)
C9 0.0887(14) 0.146(2) 0.0808(15) -0.0005(15) -0.0074(12) -0.0414(15)
C10 0.0830(12) 0.0901(13) 0.0600(11) 0.0066(10) 0.0102(9) -0.0117(10)
C11 0.0857(11) 0.0573(10) 0.0774(12) -0.0064(8) 0.0317(9) -0.0109(8)
C12 0.0658(9) 0.0517(9) 0.0649(10) -0.0026(7) 0.0202(7) 0.0001(7)
O1 0.1183(11) 0.0755(9) 0.0845(9) 0.0278(7) 0.0501(8) 0.0218(7)
O2 0.1095(10) 0.0677(8) 0.0838(9) 0.0248(7) 0.0461(7) 0.0141(6)

loop_
_atom_type_symbol
_atom_type_description
_atom_type_scat_dispersion_real
_atom_type_scat_dispersion_imag
_atom_type_scat_source
C C 0.0033 0.0016 'International Tables Vol C Tables 4.2.6.8 and 6.1.1.4'
H H 0.0000 0.0000 'International Tables Vol C Tables 4.2.6.8 and 6.1.1.4'
O O 0.0106 0.0060 'International Tables Vol C Tables 4.2.6.8 and 6.1.1.4'

loop_
_geom_angle_atom_site_label_1
_geom_angle_atom_site_label_2
_geom_angle_atom_site_label_3
_geom_angle
_geom_angle_publ_flag
C10 C1 C2 123.38(16) no
C10 C1 C6 117.74(16) no
C2 C1 C6 118.88(15) no
C3 C2 C1 118.83(15) no
C3 C2 C11 120.60(16) no
C1 C2 C11 120.57(15) no
C2 C3 C4 122.00(19) no
C2 C3 H3 119.0 no
C4 C3 H3 119.0 no
C5 C4 C3 120.17(19) no
C5 C4 H4 119.9 no
C3 C4 H4 119.9 no
C4 C5 C6 121.07(17) no
C4 C5 H5 119.5 no
C6 C5 H5 119.5 no
C5 C6 C7 121.88(18) no
C5 C6 C1 119.03(16) no
C7 C6 C1 119.08(19) no
C8 C7 C6 121.2(2) no
C8 C7 H7 119.4 no
C6 C7 H7 119.4 no
C7 C8 C9 120.3(2) no
C7 C8 H8 119.8 no
C9 C8 H8 119.8 no
C10 C9 C8 121.0(2) no
C10 C9 H9 119.5 no
C8 C9 H9 119.5 no
C9 C10 C1 120.6(2) no
C9 C10 H10 119.7 no
C1 C10 H10 119.7 no
C12 C11 C2 114.62(13) no
C12 C11 H11A 108.6 no
C2 C11 H11A 108.6 no
C12 C11 H11B 108.6 no
C2 C11 H11B 108.6 no
H11A C11 H11B 107.6 no
O2 C12 O1 122.64(14) no
O2 C12 C11 122.59(15) no
O1 C12 C11 114.75(14) no
C12 O1 H1 114.4(17) no

loop_
_geom_bond_atom_site_label_1
_geom_bond_atom_site_label_2
_geom_bond_distance
_geom_bond_publ_flag
C1 C10 1.413(2) no
C1 C2 1.416(2) no
C1 C6 1.422(2) no
C2 C3 1.365(3) no
C2 C11 1.500(2) no
C3 C4 1.394(3) no
C3 H3 0.9300 no
C4 C5 1.336(3) no
C4 H4 0.9300 no
C5 C6 1.405(3) no
C5 H5 0.9300 no
C6 C7 1.406(3) no
C7 C8 1.341(4) no
C7 H7 0.9300 no
C8 C9 1.386(4) no
C8 H8 0.9300 no
C9 C10 1.360(3) no
C9 H9 0.9300 no
C10 H10 0.9300 no
C11 C12 1.500(2) no
C11 H11A 0.9700 no
C11 H11B 0.9700 no
C12 O2 1.2209(19) no
C12 O1 1.2759(19) no
O1 H1 0.93(3) no

loop_
_geom_hbond_atom_site_label_D
_geom_hbond_atom_site_label_H
_geom_hbond_atom_site_label_A
_geom_hbond_site_symmetry_A
_geom_hbond_distance_DH
_geom_hbond_distance_HA
_geom_hbond_distance_DA
_geom_hbond_angle_DHA
_geom_hbond_publ_flag
C3 H3 O2 2_546 0.93 2.61 3.541(2) 176.8 yes
O1 H1 O2 3_557 0.93(3) 1.76(3) 2.6723(17) 168(3) yes
C11 H11B Cg1 1_545 0.97 2.87 3.746(2) 151 yes

loop_
_geom_torsion_atom_site_label_1
_geom_torsion_atom_site_label_2
_geom_torsion_atom_site_label_3
_geom_torsion_atom_site_label_4
_geom_torsion
_geom_torsion_publ_flag
C10 C1 C2 C3 -179.14(15) no
C6 C1 C2 C3 1.4(2) no
C10 C1 C2 C11 0.8(2) no
C6 C1 C2 C11 -178.64(12) no
C1 C2 C3 C4 -0.4(3) no
C11 C2 C3 C4 179.63(16) no
C2 C3 C4 C5 -0.6(3) no
C3 C4 C5 C6 0.7(3) no
C4 C5 C6 C7 -179.91(18) no
C4 C5 C6 C1 0.4(3) no
C10 C1 C6 C5 179.13(15) no
C2 C1 C6 C5 -1.4(2) no
C10 C1 C6 C7 -0.6(2) no
C2 C1 C6 C7 178.88(14) no
C5 C6 C7 C8 -179.27(19) no
C1 C6 C7 C8 0.5(3) no
C6 C7 C8 C9 0.0(3) no
C7 C8 C9 C10 -0.3(4) no
C8 C9 C10 C1 0.1(3) no
C2 C1 C10 C9 -179.13(17) no
C6 C1 C10 C9 0.3(2) no
C3 C2 C11 C12 -110.23(19) no
C1 C2 C11 C12 69.8(2) no
C2 C11 C12 O2 24.3(3) no
C2 C11 C12 O1 -157.00(17) no

loop_
_cod_related_entry_id
_cod_related_entry_database
_cod_related_entry_code
1 ChemSpider 6601
